data_1565241
loop_
_publ_author_name
'Hu, Shu-Peng'
'Zhang, Li'
'Wu, Yu'
'Feng, Jian-Shen'
'Wu, Sheng'
'Xie, Bin'
'Zou, Li-Ke'

_publ_section_title
;
 [FeFe]-hydrogenase active site mimics containing pyridyl-functionalized
 phosphine ligands: Synthesis, characterization and electrochemical
 investigation
;
_journal_name_full 'Inorganica Chimica Acta'
_journal_page_first 119435
_journal_paper_doi 10.1016/j.ica.2020.119435
_journal_volume 504
_journal_year 2020
_chemical_formula_moiety 'C25 H20 Fe2 N O5 P S2'
_chemical_formula_sum 'C25 H20 Fe2 N O5 P S2'
_chemical_formula_weight 621.21
_space_group_crystal_system monoclinic
_space_group_IT_number 14
_space_group_name_Hall '-P 2ybc'
_space_group_name_H-M_alt 'P 1 21/c 1'
_atom_sites_solution_hydrogens geom
_atom_sites_solution_primary direct
_atom_sites_solution_secondary difmap
_audit_creation_method SHELXL-2017/1
_cell_angle_alpha 90
_cell_angle_beta 115.1220(10)
_cell_angle_gamma 90
_cell_formula_units_Z 4
_cell_length_a 16.6942(7)
_cell_length_b 10.0110(4)
_cell_length_c 17.4035(7)
_cell_measurement_reflns_used 9914
_cell_measurement_temperature 100(2)
_cell_measurement_theta_max 27.50
_cell_measurement_theta_min 3.02
_cell_volume 2633.44(19)
_computing_data_collection 'SAINT V8.38A (?, 2016)'
_computing_data_reduction 'SAINT V8.38A (?, 2016)'
_computing_structure_refinement 'SHELXL-2017/1 (Sheldrick, 2017)'
_computing_structure_solution 'SHELXS-97 (Sheldrick, 1990)'
_diffrn_ambient_temperature 100(2)
_diffrn_measured_fraction_theta_full 0.998
_diffrn_measured_fraction_theta_max 0.996
_diffrn_measurement_device_type 'CCD area detector'
_diffrn_measurement_method 'phi and omega scans'
_diffrn_radiation_type MoK\a
_diffrn_radiation_wavelength 0.71073
_diffrn_reflns_av_R_equivalents 0.0286
_diffrn_reflns_av_unetI/netI 0.0197
_diffrn_reflns_Laue_measured_fraction_full 0.998
_diffrn_reflns_Laue_measured_fraction_max 0.996
_diffrn_reflns_limit_h_max 21
_diffrn_reflns_limit_h_min -21
_diffrn_reflns_limit_k_max 13
_diffrn_reflns_limit_k_min -13
_diffrn_reflns_limit_l_max 22
_diffrn_reflns_limit_l_min -22
_diffrn_reflns_number 40442
_diffrn_reflns_point_group_measured_fraction_full 0.998
_diffrn_reflns_point_group_measured_fraction_max 0.996
_diffrn_reflns_theta_full 25.242
_diffrn_reflns_theta_max 27.557
_diffrn_reflns_theta_min 3.018
_exptl_absorpt_coefficient_mu 1.357
_exptl_absorpt_correction_T_max 0.7456
_exptl_absorpt_correction_T_min 0.5687
_exptl_absorpt_correction_type multi-scan
_exptl_absorpt_process_details 'SADABS; Bruker, 2000'
_exptl_crystal_colour red
_exptl_crystal_density_diffrn 1.567
_exptl_crystal_density_method 'not measured'
_exptl_crystal_description block
_exptl_crystal_F_000 1264
_exptl_crystal_size_max 0.180
_exptl_crystal_size_mid 0.160
_exptl_crystal_size_min 0.110
_refine_diff_density_max 0.252
_refine_diff_density_min -0.436
_refine_diff_density_rms 0.064
_refine_ls_extinction_coef .
_refine_ls_extinction_method none
_refine_ls_goodness_of_fit_ref 1.074
_refine_ls_hydrogen_treatment constr
_refine_ls_matrix_type full
_refine_ls_number_parameters 325
_refine_ls_number_reflns 6058
_refine_ls_number_restraints 0
_refine_ls_restrained_S_all 1.074
_refine_ls_R_factor_all 0.0373
_refine_ls_R_factor_gt 0.0281
_refine_ls_shift/su_max 0.004
_refine_ls_shift/su_mean 0.000
_refine_ls_structure_factor_coef Fsqd
_refine_ls_weighting_details 'w=1/[\s^2^(Fo^2^)+(0.0354P)^2^+0.8331P] where P=(Fo^2^+2Fc^2^)/3'
_refine_ls_weighting_scheme calc
_refine_ls_wR_factor_gt 0.0680
_refine_ls_wR_factor_ref 0.0723
_reflns_Friedel_coverage 0.000
_reflns_Friedel_fraction_full .
_reflns_Friedel_fraction_max .
_reflns_number_gt 5119
_reflns_number_total 6058
_reflns_threshold_expression 'I > 2\s(I)'
_cod_data_source_file complex2-revision.cif
_cod_data_source_block complex2
_cod_original_sg_symbol_H-M 'P 21/c'
_cod_database_code 1565241
_shelx_shelxl_version_number 2017/1
_shelx_space_group_comment
;
The symmetry employed for this shelxl refinement is uniquely defined
by the following loop, which should always be used as a source of
symmetry information in preference to the above space-group names.
They are only intended as comments.
;
_shelx_estimated_absorpt_t_min 0.792
_shelx_estimated_absorpt_t_max 0.865

loop_
_space_group_symop_operation_xyz
'x, y, z'
'-x, y+1/2, -z+1/2'
'-x, -y, -z'
'x, -y-1/2, z-1/2'

loop_
_atom_site_label
_atom_site_type_symbol
_atom_site_fract_x
_atom_site_fract_y
_atom_site_fract_z
_atom_site_U_iso_or_equiv
_atom_site_adp_type
_atom_site_occupancy
_atom_site_site_symmetry_order
_atom_site_calc_flag
_atom_site_refinement_flags_posn
_atom_site_refinement_flags_adp
_atom_site_refinement_flags_occupancy
_atom_site_disorder_assembly
_atom_site_disorder_group
Fe1 Fe 0.43520(2) 0.58092(3) 1.16338(2) 0.03654(8) Uani 1 1 d . . . . .
Fe2 Fe 0.28691(2) 0.67708(2) 1.06990(2) 0.02805(7) Uani 1 1 d . . . . .
S1 S 0.41270(3) 0.79645(5) 1.12230(3) 0.04008(11) Uani 1 1 d . . . . .
S2 S 0.36893(3) 0.55507(5) 1.02102(3) 0.03813(11) Uani 1 1 d . . . . .
P1 P 0.19692(3) 0.78196(4) 0.95206(2) 0.02631(9) Uani 1 1 d . . . . .
O1 O 0.45560(15) 0.6566(2) 1.33250(11) 0.0876(6) Uani 1 1 d . . . . .
O2 O 0.62163(11) 0.5361(2) 1.20026(14) 0.0858(6) Uani 1 1 d . . . . .
O3 O 0.37815(13) 0.31358(16) 1.18528(12) 0.0732(5) Uani 1 1 d . . . . .
O4 O 0.17986(12) 0.44743(17) 1.06752(13) 0.0754(5) Uani 1 1 d . . . . .
O5 O 0.23411(12) 0.80939(19) 1.19002(10) 0.0697(5) Uani 1 1 d . . . . .
N1 N 0.00221(17) 0.3400(2) 0.83466(13) 0.0725(6) Uani 1 1 d . . . . .
C1 C 0.44796(14) 0.6279(2) 1.26679(14) 0.0518(5) Uani 1 1 d . . . . .
C2 C 0.54984(14) 0.5538(2) 1.18650(14) 0.0523(5) Uani 1 1 d . . . . .
C3 C 0.40196(14) 0.4164(2) 1.17678(13) 0.0472(5) Uani 1 1 d . . . . .
C4 C 0.21994(13) 0.53774(19) 1.06469(12) 0.0423(4) Uani 1 1 d . . . . .
C5 C 0.25371(12) 0.7589(2) 1.14179(12) 0.0404(4) Uani 1 1 d . . . . .
C6 C 0.44950(13) 0.8027(2) 1.03755(15) 0.0516(5) Uani 1 1 d . . . . .
H6A H 0.422911 0.879387 1.001684 0.062 Uiso 1 1 calc R U . . .
H6B H 0.513201 0.814204 1.062233 0.062 Uiso 1 1 calc R U . . .
C7 C 0.42519(15) 0.6777(2) 0.98385(14) 0.0533(5) Uani 1 1 d . . . . .
H7A H 0.478517 0.637933 0.984607 0.064 Uiso 1 1 calc R U . . .
H7B H 0.387053 0.701457 0.925638 0.064 Uiso 1 1 calc R U . . .
C8 C 0.24260(11) 0.93507(16) 0.92925(11) 0.0330(4) Uani 1 1 d . . . . .
C9 C 0.25470(13) 0.9553(2) 0.85581(14) 0.0450(4) Uani 1 1 d . . . . .
H9 H 0.240567 0.887833 0.815410 0.054 Uiso 1 1 calc R U . . .
C10 C 0.28805(16) 1.0767(2) 0.84277(18) 0.0635(7) Uani 1 1 d . . . . .
H10 H 0.295623 1.089907 0.793371 0.076 Uiso 1 1 calc R U . . .
C11 C 0.30951(15) 1.1754(2) 0.9013(2) 0.0670(7) Uani 1 1 d . . . . .
H11 H 0.331080 1.256295 0.891586 0.080 Uiso 1 1 calc R U . . .
C12 C 0.29947(15) 1.1565(2) 0.97529(18) 0.0612(6) Uani 1 1 d . . . . .
H12 H 0.315212 1.223947 1.015819 0.073 Uiso 1 1 calc R U . . .
C13 C 0.26596(13) 1.03706(19) 0.98905(14) 0.0455(5) Uani 1 1 d . . . . .
H13 H 0.258992 1.024856 1.038837 0.055 Uiso 1 1 calc R U . . .
C14 C 0.08967(11) 0.83934(16) 0.94341(10) 0.0290(3) Uani 1 1 d . . . . .
C15 C 0.04455(12) 0.93963(18) 0.88583(11) 0.0365(4) Uani 1 1 d . . . . .
H15 H 0.072622 0.985483 0.857700 0.044 Uiso 1 1 calc R U . . .
C16 C -0.04143(13) 0.9716(2) 0.87012(12) 0.0467(5) Uani 1 1 d . . . . .
H16 H -0.070824 1.039709 0.832243 0.056 Uiso 1 1 calc R U . . .
C17 C -0.08361(13) 0.9023(2) 0.91081(13) 0.0507(5) Uani 1 1 d . . . . .
H17 H -0.142194 0.921725 0.898871 0.061 Uiso 1 1 calc R U . . .
C18 C -0.03970(13) 0.8052(2) 0.96861(13) 0.0481(5) Uani 1 1 d . . . . .
H18 H -0.068236 0.759997 0.996561 0.058 Uiso 1 1 calc R U . . .
C19 C 0.04728(12) 0.77354(19) 0.98584(11) 0.0380(4) Uani 1 1 d . . . . .
H19 H 0.077085 0.708248 1.025818 0.046 Uiso 1 1 calc R U . . .
C20 C 0.16220(12) 0.68616(16) 0.85176(10) 0.0327(4) Uani 1 1 d . . . . .
H20A H 0.129044 0.744812 0.804512 0.039 Uiso 1 1 calc R U . . .
H20B H 0.214601 0.657200 0.845579 0.039 Uiso 1 1 calc R U . . .
C21 C 0.10661(12) 0.56629(17) 0.84724(10) 0.0354(4) Uani 1 1 d . . . . .
C22 C 0.14087(15) 0.43845(19) 0.85814(13) 0.0500(5) Uani 1 1 d . . . . .
H22 H 0.200255 0.425205 0.870613 0.060 Uiso 1 1 calc R U . . .
C23 C 0.0868(2) 0.3310(2) 0.85049(15) 0.0697(8) Uani 1 1 d . . . . .
H23 H 0.111408 0.246102 0.856871 0.084 Uiso 1 1 calc R U . . .
C24 C -0.03025(16) 0.4629(3) 0.82495(14) 0.0627(6) Uani 1 1 d . . . . .
H24 H -0.089422 0.472658 0.814400 0.075 Uiso 1 1 calc R U . . .
C25 C 0.01772(13) 0.5779(2) 0.82941(12) 0.0455(5) Uani 1 1 d . . . . .
H25 H -0.009230 0.661309 0.820608 0.055 Uiso 1 1 calc R U . . .

loop_
_atom_site_aniso_label
_atom_site_aniso_U_11
_atom_site_aniso_U_22
_atom_site_aniso_U_33
_atom_site_aniso_U_23
_atom_site_aniso_U_13
_atom_site_aniso_U_12
Fe1 0.03510(14) 0.03765(15) 0.03216(14) 0.00269(10) 0.00972(11) 0.00579(10)
Fe2 0.02869(12) 0.02835(13) 0.02640(12) 0.00061(9) 0.01101(10) -0.00047(9)
S1 0.0324(2) 0.0352(2) 0.0459(3) -0.00263(19) 0.01011(19) -0.00335(18)
S2 0.0435(2) 0.0382(2) 0.0338(2) -0.00074(17) 0.0175(2) 0.00605(19)
P1 0.0289(2) 0.0250(2) 0.0257(2) -0.00012(15) 0.01223(17) -0.00110(16)
O1 0.1082(16) 0.1121(16) 0.0506(10) -0.0196(10) 0.0414(11) -0.0098(13)
O2 0.0448(10) 0.1038(15) 0.1069(16) 0.0095(12) 0.0302(10) 0.0198(10)
O3 0.0831(13) 0.0485(10) 0.0784(12) 0.0174(8) 0.0250(10) -0.0009(8)
O4 0.0784(12) 0.0555(10) 0.0924(13) 0.0074(9) 0.0363(11) -0.0279(9)
O5 0.0721(11) 0.0946(13) 0.0533(9) -0.0191(9) 0.0371(9) 0.0043(9)
N1 0.0885(17) 0.0584(13) 0.0518(12) -0.0013(10) 0.0117(11) -0.0342(12)
C1 0.0519(12) 0.0566(13) 0.0451(12) -0.0011(10) 0.0189(10) 0.0010(10)
C2 0.0467(12) 0.0556(13) 0.0493(12) 0.0051(10) 0.0154(10) 0.0092(10)
C3 0.0501(11) 0.0457(12) 0.0380(10) 0.0084(8) 0.0111(9) 0.0091(9)
C4 0.0435(10) 0.0403(10) 0.0422(10) 0.0038(8) 0.0173(9) -0.0030(8)
C5 0.0382(9) 0.0487(11) 0.0339(9) -0.0006(8) 0.0149(8) 0.0001(8)
C6 0.0345(10) 0.0548(12) 0.0694(14) 0.0142(11) 0.0259(10) 0.0002(9)
C7 0.0530(12) 0.0649(14) 0.0540(12) 0.0126(10) 0.0342(10) 0.0091(10)
C8 0.0283(8) 0.0290(8) 0.0427(10) 0.0053(7) 0.0161(7) 0.0018(7)
C9 0.0460(11) 0.0456(11) 0.0514(11) 0.0096(9) 0.0283(9) -0.0002(9)
C10 0.0576(14) 0.0627(15) 0.0866(18) 0.0294(13) 0.0465(13) 0.0043(11)
C11 0.0484(13) 0.0387(12) 0.122(2) 0.0192(14) 0.0443(14) -0.0026(10)
C12 0.0520(13) 0.0330(11) 0.0930(18) -0.0050(11) 0.0253(13) -0.0059(9)
C13 0.0459(11) 0.0341(10) 0.0567(12) -0.0039(9) 0.0219(9) -0.0043(8)
C14 0.0291(8) 0.0308(8) 0.0285(8) -0.0046(6) 0.0135(7) -0.0011(6)
C15 0.0386(9) 0.0388(9) 0.0345(9) 0.0004(7) 0.0180(8) 0.0051(7)
C16 0.0425(10) 0.0558(12) 0.0393(10) 0.0010(9) 0.0150(9) 0.0137(9)
C17 0.0320(10) 0.0731(15) 0.0459(11) -0.0091(10) 0.0155(9) 0.0054(9)
C18 0.0386(10) 0.0641(13) 0.0487(11) -0.0076(10) 0.0254(9) -0.0120(9)
C19 0.0366(9) 0.0432(10) 0.0342(9) -0.0001(8) 0.0151(8) -0.0051(8)
C20 0.0388(9) 0.0329(9) 0.0267(8) -0.0022(7) 0.0141(7) 0.0010(7)
C21 0.0437(10) 0.0351(9) 0.0206(8) -0.0048(6) 0.0072(7) -0.0034(7)
C22 0.0555(12) 0.0352(10) 0.0428(11) -0.0030(8) 0.0049(9) 0.0004(9)
C23 0.089(2) 0.0364(11) 0.0543(14) 0.0017(10) 0.0019(13) -0.0102(12)
C24 0.0556(13) 0.0818(18) 0.0437(12) -0.0142(12) 0.0142(10) -0.0264(13)
C25 0.0449(11) 0.0504(11) 0.0341(10) -0.0114(8) 0.0098(8) -0.0085(9)

loop_
_atom_type_symbol
_atom_type_description
_atom_type_scat_dispersion_real
_atom_type_scat_dispersion_imag
_atom_type_scat_source
C C 0.0033 0.0016 'International Tables Vol C Tables 4.2.6.8 and 6.1.1.4'
H H 0.0000 0.0000 'International Tables Vol C Tables 4.2.6.8 and 6.1.1.4'
N N 0.0061 0.0033 'International Tables Vol C Tables 4.2.6.8 and 6.1.1.4'
O O 0.0106 0.0060 'International Tables Vol C Tables 4.2.6.8 and 6.1.1.4'
Fe Fe 0.3463 0.8444 'International Tables Vol C Tables 4.2.6.8 and 6.1.1.4'
P P 0.1023 0.0942 'International Tables Vol C Tables 4.2.6.8 and 6.1.1.4'
S S 0.1246 0.1234 'International Tables Vol C Tables 4.2.6.8 and 6.1.1.4'

loop_
_geom_angle_atom_site_label_1
_geom_angle_atom_site_label_2
_geom_angle_atom_site_label_3
_geom_angle
_geom_angle_site_symmetry_1
_geom_angle_site_symmetry_3
C1 Fe1 C3 91.26(10) . .
C1 Fe1 C2 98.86(10) . .
C3 Fe1 C2 101.04(10) . .
C1 Fe1 S1 90.00(8) . .
C3 Fe1 S1 154.92(7) . .
C2 Fe1 S1 103.51(7) . .
C1 Fe1 S2 158.47(7) . .
C3 Fe1 S2 90.17(7) . .
C2 Fe1 S2 101.95(7) . .
S1 Fe1 S2 79.848(19) . .
C1 Fe1 Fe2 102.45(7) . .
C3 Fe1 Fe2 99.38(7) . .
C2 Fe1 Fe2 149.99(7) . .
S1 Fe1 Fe2 55.996(14) . .
S2 Fe1 Fe2 56.165(14) . .
C4 Fe2 C5 91.19(9) . .
C4 Fe2 P1 99.23(6) . .
C5 Fe2 P1 98.14(6) . .
C4 Fe2 S1 154.65(7) . .
C5 Fe2 S1 89.20(6) . .
P1 Fe2 S1 105.799(19) . .
C4 Fe2 S2 91.45(7) . .
C5 Fe2 S2 160.13(6) . .
P1 Fe2 S2 100.866(18) . .
S1 Fe2 S2 80.123(19) . .
C4 Fe2 Fe1 99.17(6) . .
C5 Fe2 Fe1 103.79(6) . .
P1 Fe2 Fe1 150.917(16) . .
S1 Fe2 Fe1 56.301(15) . .
S2 Fe2 Fe1 56.349(14) . .
C6 S1 Fe2 105.53(7) . .
C6 S1 Fe1 102.78(7) . .
Fe2 S1 Fe1 67.704(16) . .
C7 S2 Fe2 104.85(7) . .
C7 S2 Fe1 103.05(8) . .
Fe2 S2 Fe1 67.485(15) . .
C14 P1 C8 101.73(8) . .
C14 P1 C20 100.45(8) . .
C8 P1 C20 102.79(8) . .
C14 P1 Fe2 118.65(5) . .
C8 P1 Fe2 114.52(6) . .
C20 P1 Fe2 116.25(6) . .
C23 N1 C24 115.6(2) . .
O1 C1 Fe1 179.3(2) . .
O2 C2 Fe1 179.3(2) . .
O3 C3 Fe1 177.6(2) . .
O4 C4 Fe2 175.1(2) . .
O5 C5 Fe2 177.94(19) . .
C7 C6 S1 112.19(14) . .
C7 C6 H6A 109.2 . .
S1 C6 H6A 109.2 . .
C7 C6 H6B 109.2 . .
S1 C6 H6B 109.2 . .
H6A C6 H6B 107.9 . .
C6 C7 S2 112.44(14) . .
C6 C7 H7A 109.1 . .
S2 C7 H7A 109.1 . .
C6 C7 H7B 109.1 . .
S2 C7 H7B 109.1 . .
H7A C7 H7B 107.8 . .
C13 C8 C9 118.49(17) . .
C13 C8 P1 117.59(14) . .
C9 C8 P1 123.91(14) . .
C8 C9 C10 120.0(2) . .
C8 C9 H9 120.0 . .
C10 C9 H9 120.0 . .
C11 C10 C9 120.7(2) . .
C11 C10 H10 119.7 . .
C9 C10 H10 119.7 . .
C10 C11 C12 120.2(2) . .
C10 C11 H11 119.9 . .
C12 C11 H11 119.9 . .
C11 C12 C13 119.9(2) . .
C11 C12 H12 120.1 . .
C13 C12 H12 120.1 . .
C12 C13 C8 120.7(2) . .
C12 C13 H13 119.6 . .
C8 C13 H13 119.6 . .
C19 C14 C15 118.90(16) . .
C19 C14 P1 120.74(13) . .
C15 C14 P1 119.89(13) . .
C16 C15 C14 120.62(18) . .
C16 C15 H15 119.7 . .
C14 C15 H15 119.7 . .
C17 C16 C15 119.74(19) . .
C17 C16 H16 120.1 . .
C15 C16 H16 120.1 . .
C18 C17 C16 120.31(18) . .
C18 C17 H17 119.8 . .
C16 C17 H17 119.8 . .
C17 C18 C19 120.40(19) . .
C17 C18 H18 119.8 . .
C19 C18 H18 119.8 . .
C14 C19 C18 119.98(18) . .
C14 C19 H19 120.0 . .
C18 C19 H19 120.0 . .
C21 C20 P1 113.73(11) . .
C21 C20 H20A 108.8 . .
P1 C20 H20A 108.8 . .
C21 C20 H20B 108.8 . .
P1 C20 H20B 108.8 . .
H20A C20 H20B 107.7 . .
C22 C21 C25 116.73(18) . .
C22 C21 C20 121.57(17) . .
C25 C21 C20 121.68(16) . .
C23 C22 C21 119.7(2) . .
C23 C22 H22 120.2 . .
C21 C22 H22 120.2 . .
N1 C23 C22 124.5(2) . .
N1 C23 H23 117.8 . .
C22 C23 H23 117.8 . .
N1 C24 C25 124.6(2) . .
N1 C24 H24 117.7 . .
C25 C24 H24 117.7 . .
C24 C25 C21 118.8(2) . .
C24 C25 H25 120.6 . .
C21 C25 H25 120.6 . .

loop_
_geom_bond_atom_site_label_1
_geom_bond_atom_site_label_2
_geom_bond_distance
_geom_bond_site_symmetry_2
Fe1 C1 1.783(2) .
Fe1 C3 1.784(2) .
Fe1 C2 1.801(2) .
Fe1 S1 2.2538(5) .
Fe1 S2 2.2586(5) .
Fe1 Fe2 2.5065(3) .
Fe2 C4 1.7658(19) .
Fe2 C5 1.7700(19) .
Fe2 P1 2.2246(5) .
Fe2 S1 2.2458(5) .
Fe2 S2 2.2538(5) .
S1 C6 1.824(2) .
S2 C7 1.823(2) .
P1 C14 1.8248(16) .
P1 C8 1.8291(17) .
P1 C20 1.8557(16) .
O1 C1 1.133(3) .
O2 C2 1.132(3) .
O3 C3 1.136(3) .
O4 C4 1.138(2) .
O5 C5 1.140(2) .
N1 C23 1.322(4) .
N1 C24 1.326(3) .
C6 C7 1.511(3) .
C6 H6A 0.9700 .
C6 H6B 0.9700 .
C7 H7A 0.9700 .
C7 H7B 0.9700 .
C8 C13 1.390(3) .
C8 C9 1.391(3) .
C9 C10 1.395(3) .
C9 H9 0.9300 .
C10 C11 1.354(4) .
C10 H10 0.9300 .
C11 C12 1.381(4) .
C11 H11 0.9300 .
C12 C13 1.384(3) .
C12 H12 0.9300 .
C13 H13 0.9300 .
C14 C19 1.387(2) .
C14 C15 1.392(2) .
C15 C16 1.380(3) .
C15 H15 0.9300 .
C16 C17 1.379(3) .
C16 H16 0.9300 .
C17 C18 1.367(3) .
C17 H17 0.9300 .
C18 C19 1.389(3) .
C18 H18 0.9300 .
C19 H19 0.9300 .
C20 C21 1.498(2) .
C20 H20A 0.9700 .
C20 H20B 0.9700 .
C21 C22 1.382(3) .
C21 C25 1.386(3) .
C22 C23 1.374(3) .
C22 H22 0.9300 .
C23 H23 0.9300 .
C24 C25 1.385(3) .
C24 H24 0.9300 .
C25 H25 0.9300 .
